data_4115915
loop_
_publ_author_name
'Holger Kleinke'

_publ_section_title
;
 Zr1-xTixSb: A Novel Antimonide on the Quasibinary Section ZrSb-TiSb with
 a Complex Crystal Structure Exhibiting Linear Sb Chains and Fragments of
 the TiSb Structure
;
_journal_name_full 'Journal of the American Chemical Society'
_journal_page_first 853
_journal_page_last 860
_journal_paper_doi 10.1021/ja993423d
_journal_volume 122
_journal_year 2000
_chemical_formula_sum 'Sb7 Ti3.84 Zr3.16'
_chemical_formula_weight 1324.44
_chemical_name_systematic
;
 ?
;
_space_group_IT_number 63
_symmetry_cell_setting 1
_symmetry_space_group_name_Hall '-C 2c 2'
_symmetry_space_group_name_H-M 'C m c m'
_atom_sites_solution_hydrogens geom
_atom_sites_solution_primary direct
_atom_sites_solution_secondary difmap
_audit_creation_method SHELXL
_cell_angle_alpha 90.00
_cell_angle_beta 90.00
_cell_angle_gamma 90.00
_cell_formula_units_Z 4
_cell_length_a 24.558(2)
_cell_length_b 8.5206(9)
_cell_length_c 5.6669(5)
_cell_measurement_temperature 293(2)
_cell_volume 1185.79(19)
_computing_structure_refinement 'SHELXL-93 (Sheldrick, 1993)'
_computing_structure_solution 'SHELXS-86 (Sheldrick, 1990)'
_diffrn_ambient_temperature 293(2)
_diffrn_radiation_monochromator graphite
_diffrn_radiation_source 'fine-focus sealed tube'
_diffrn_radiation_type MoK\a
_diffrn_radiation_wavelength 0.71073
_diffrn_reflns_av_R_equivalents 0.0712
_diffrn_reflns_av_sigmaI/netI 0.0645
_diffrn_reflns_limit_h_max 34
_diffrn_reflns_limit_h_min -34
_diffrn_reflns_limit_k_max 12
_diffrn_reflns_limit_k_min -12
_diffrn_reflns_limit_l_max 8
_diffrn_reflns_limit_l_min -7
_diffrn_reflns_number 5703
_diffrn_reflns_theta_max 30.21
_diffrn_reflns_theta_min 2.53
_exptl_absorpt_coefficient_mu 20.674
_exptl_absorpt_correction_T_max 0.56
_exptl_absorpt_correction_T_min 0.36
_exptl_absorpt_correction_type numerical
_exptl_crystal_density_diffrn 7.419
_exptl_crystal_F_000 2272
_refine_diff_density_max 2.325
_refine_diff_density_min -2.446
_refine_diff_density_rms 0.496
_refine_ls_extinction_coef 0.00016(3)
_refine_ls_extinction_expression Fc^*^=kFc[1+0.001xFc^2^\l^3^/sin(2\q)]^-1/4^
_refine_ls_extinction_method SHELXL
_refine_ls_goodness_of_fit_all 0.769
_refine_ls_goodness_of_fit_obs 0.932
_refine_ls_matrix_type full
_refine_ls_number_parameters 46
_refine_ls_number_reflns 981
_refine_ls_number_restraints 0
_refine_ls_restrained_S_all 0.769
_refine_ls_restrained_S_obs 0.932
_refine_ls_R_factor_all 0.0496
_refine_ls_R_factor_obs 0.0290
_refine_ls_shift/esd_max -0.001
_refine_ls_shift/esd_mean 0.000
_refine_ls_structure_factor_coef Fsqd
_refine_ls_weighting_details 'w=1/[\s^2^(Fo^2^)+(0.0340P)^2^+0.0000P] where P=(Fo^2^+2Fc^2^)/3'
_refine_ls_weighting_scheme calc
_refine_ls_wR_factor_all 0.0600
_refine_ls_wR_factor_obs 0.0579
_reflns_number_observed 638
_reflns_number_total 981
_reflns_observed_criterion >2sigma(I)
_cod_data_source_file ja993423d_3.cif
_cod_data_source_block Zr3.2Ti3.8Sb2
_cod_depositor_comments
;
The following automatic conversions were performed:

'_refine_ls_weighting_scheme' value 'calc
w=1/[\s^2^(Fo^2^)+(0.0340P)^2^+0.0000P] where P=(Fo^2^+2Fc^2^)/3' was
changed to 'calc'. New tag '_refine_ls_weighting_details' was
created. The value of the new tag was set to
'w=1/[\s^2^(Fo^2^)+(0.0340P)^2^+0.0000P] where P=(Fo^2^+2Fc^2^)/3'.

Automatic conversion script
Id: cif_fix_values 3143 2015-03-26 13:38:13Z robertas 
;
_cod_original_cell_volume 1185.8(2)
_cod_original_formula_sum 'Ti3.84 Zr3.16 Sb7 '
_cod_database_code 4115915

loop_
_symmetry_equiv_pos_as_xyz
'x, y, z'
'-x, -y, z+1/2'
'-x, y, -z+1/2'
'x, -y, -z'
'x+1/2, y+1/2, z'
'-x+1/2, -y+1/2, z+1/2'
'-x+1/2, y+1/2, -z+1/2'
'x+1/2, -y+1/2, -z'
'-x, -y, -z'
'x, y, -z-1/2'
'x, -y, z-1/2'
'-x, y, z'
'-x+1/2, -y+1/2, -z'
'x+1/2, y+1/2, -z-1/2'
'x+1/2, -y+1/2, z-1/2'
'-x+1/2, y+1/2, z'

loop_
_atom_site_aniso_label
_atom_site_aniso_U_11
_atom_site_aniso_U_22
_atom_site_aniso_U_33
_atom_site_aniso_U_23
_atom_site_aniso_U_13
_atom_site_aniso_U_12
Sb1 0.0104(5) 0.0077(5) 0.0080(6) 0.000 0.000 0.000
Sb2 0.0086(4) 0.0106(4) 0.0082(4) 0.000 0.000 0.0037(3)
Sb3 0.0083(4) 0.0108(3) 0.0088(4) 0.000 0.000 -0.0031(3)
Sb4 0.0138(4) 0.0088(3) 0.0088(4) -0.0001(3) 0.000 0.000
Zr1 0.0074(7) 0.0060(7) 0.0091(8) 0.000 0.000 0.000
Zr2 0.0092(7) 0.0074(7) 0.0106(7) 0.000 0.000 -0.0023(5)
Zr3 0.0056(8) 0.0057(9) 0.0092(9) 0.000 0.000 0.0004(5)
Ti2 0.0092(7) 0.0074(7) 0.0106(7) 0.000 0.000 -0.0023(5)
Ti3 0.0056(8) 0.0057(9) 0.0092(9) 0.000 0.000 0.0004(5)
Ti4 0.0047(8) 0.0069(8) 0.0065(10) -0.0020(8) 0.000 0.000

loop_
_atom_site_label
_atom_site_type_symbol
_atom_site_fract_x
_atom_site_fract_y
_atom_site_fract_z
_atom_site_U_iso_or_equiv
_atom_site_thermal_displace_type
_atom_site_occupancy
_atom_site_calc_flag
_atom_site_refinement_flags
Sb1 Sb 0.5000 0.38670(13) 0.2500 0.0087(2) Uani 1 d S
Sb2 Sb 0.61100(3) 0.61121(9) 0.2500 0.0091(2) Uani 1 d S
Sb3 Sb 0.27932(3) 0.19988(9) 0.2500 0.0093(2) Uani 1 d S
Sb4 Sb 0.57072(3) 1.0000 0.0000 0.0105(2) Uani 1 d S
Zr1 Zr 0.5000 0.7445(2) 0.2500 0.0075(3) Uani 1 d S
Zr2 Zr 0.67762(5) 0.8874(2) 0.2500 0.0091(5) Uani 0.708(14) d SP
Zr3 Zr 0.39047(7) 0.2689(2) 0.2500 0.0068(6) Uani 0.368(14) d SP
Ti2 Ti 0.67762(5) 0.8874(2) 0.2500 0.0091(5) Uani 0.292(14) d SP
Ti3 Ti 0.39047(7) 0.2689(2) 0.2500 0.0068(6) Uani 0.632(14) d SP
Ti4 Ti 0.70394(7) 0.5000 0.0000 0.0061(4) Uani 1 d S

loop_
_atom_type_symbol
_atom_type_description
_atom_type_scat_dispersion_real
_atom_type_scat_dispersion_imag
_atom_type_scat_source
Ti Ti 0.2776 0.4457 'International Tables Vol C Tables 4.2.6.8 and 6.1.1.4'
Zr Zr -2.9673 0.5597 'International Tables Vol C Tables 4.2.6.8 and 6.1.1.4'
Sb Sb -0.5866 1.5461 'International Tables Vol C Tables 4.2.6.8 and 6.1.1.4'

loop_
_geom_angle_atom_site_label_1
_geom_angle_atom_site_label_2
_geom_angle_atom_site_label_3
_geom_angle
_geom_angle_site_symmetry_1
_geom_angle_site_symmetry_3
Ti3 Sb1 Zr3 0.00(6) . .
Ti3 Sb1 Ti3 139.07(7) . 3_655
Zr3 Sb1 Ti3 139.07(7) . 3_655
Ti3 Sb1 Zr3 139.07(7) . 3_655
Zr3 Sb1 Zr3 139.07(7) . 3_655
Ti3 Sb1 Zr3 0.00(6) 3_655 3_655
Ti3 Sb1 Zr1 82.63(2) . 9_665
Zr3 Sb1 Zr1 82.63(2) . 9_665
Ti3 Sb1 Zr1 82.63(2) 3_655 9_665
Zr3 Sb1 Zr1 82.63(2) 3_655 9_665
Ti3 Sb1 Zr1 82.63(2) . 9_666
Zr3 Sb1 Zr1 82.63(2) . 9_666
Ti3 Sb1 Zr1 82.63(2) 3_655 9_666
Zr3 Sb1 Zr1 82.63(2) 3_655 9_666
Zr1 Sb1 Zr1 136.93(7) 9_665 9_666
Ti3 Sb1 Zr1 110.47(4) . .
Zr3 Sb1 Zr1 110.47(4) . .
Ti3 Sb1 Zr1 110.47(4) 3_655 .
Zr3 Sb1 Zr1 110.47(4) 3_655 .
Zr1 Sb1 Zr1 111.54(3) 9_665 .
Zr1 Sb1 Zr1 111.54(3) 9_666 .
Ti4 Sb2 Ti4 59.65(4) 10_556 .
Ti4 Sb2 Zr2 79.38(3) 10_556 .
Ti4 Sb2 Zr2 79.38(3) . .
Ti4 Sb2 Ti2 79.38(3) 10_556 .
Ti4 Sb2 Ti2 79.38(3) . .
Zr2 Sb2 Ti2 0.00(5) . .
Ti4 Sb2 Ti3 71.17(3) 10_556 3_655
Ti4 Sb2 Ti3 71.17(3) . 3_655
Zr2 Sb2 Ti3 145.90(5) . 3_655
Ti2 Sb2 Ti3 145.90(5) . 3_655
Ti4 Sb2 Zr3 71.17(3) 10_556 3_655
Ti4 Sb2 Zr3 71.17(3) . 3_655
Zr2 Sb2 Zr3 145.90(5) . 3_655
Ti2 Sb2 Zr3 145.90(5) . 3_655
Ti3 Sb2 Zr3 0.00(6) 3_655 3_655
Ti4 Sb2 Zr1 150.18(2) 10_556 .
Ti4 Sb2 Zr1 150.18(2) . .
Zr2 Sb2 Zr1 102.19(5) . .
Ti2 Sb2 Zr1 102.19(5) . .
Ti3 Sb2 Zr1 111.92(5) 3_655 .
Zr3 Sb2 Zr1 111.92(5) 3_655 .
Ti4 Sb2 Zr3 69.79(3) 10_556 9_666
Ti4 Sb2 Zr3 126.17(5) . 9_666
Zr2 Sb2 Zr3 74.24(3) . 9_666
Ti2 Sb2 Zr3 74.24(3) . 9_666
Ti3 Sb2 Zr3 109.82(3) 3_655 9_666
Zr3 Sb2 Zr3 109.82(3) 3_655 9_666
Zr1 Sb2 Zr3 81.86(4) . 9_666
Ti4 Sb2 Ti3 69.79(3) 10_556 9_666
Ti4 Sb2 Ti3 126.17(5) . 9_666
Zr2 Sb2 Ti3 74.24(3) . 9_666
Ti2 Sb2 Ti3 74.24(3) . 9_666
Ti3 Sb2 Ti3 109.82(3) 3_655 9_666
Zr3 Sb2 Ti3 109.82(3) 3_655 9_666
Zr1 Sb2 Ti3 81.86(4) . 9_666
Zr3 Sb2 Ti3 0.00(8) 9_666 9_666
Ti4 Sb2 Ti3 126.17(5) 10_556 9_665
Ti4 Sb2 Ti3 69.79(3) . 9_665
Zr2 Sb2 Ti3 74.24(3) . 9_665
Ti2 Sb2 Ti3 74.24(3) . 9_665
Ti3 Sb2 Ti3 109.82(3) 3_655 9_665
Zr3 Sb2 Ti3 109.82(3) 3_655 9_665
Zr1 Sb2 Ti3 81.86(4) . 9_665
Zr3 Sb2 Ti3 140.32(6) 9_666 9_665
Ti3 Sb2 Ti3 140.32(6) 9_666 9_665
Ti4 Sb2 Zr3 126.17(5) 10_556 9_665
Ti4 Sb2 Zr3 69.79(3) . 9_665
Zr2 Sb2 Zr3 74.24(3) . 9_665
Ti2 Sb2 Zr3 74.24(3) . 9_665
Ti3 Sb2 Zr3 109.82(3) 3_655 9_665
Zr3 Sb2 Zr3 109.82(3) 3_655 9_665
Zr1 Sb2 Zr3 81.86(4) . 9_665
Zr3 Sb2 Zr3 140.32(6) 9_666 9_665
Ti3 Sb2 Zr3 140.32(6) 9_666 9_665
Ti3 Sb2 Zr3 0.00(8) 9_665 9_665
Ti3 Sb3 Zr3 0.00(6) . .
Ti3 Sb3 Ti2 80.49(5) . 3_645
Zr3 Sb3 Ti2 80.49(5) . 3_645
Ti3 Sb3 Zr2 80.49(5) . 3_645
Zr3 Sb3 Zr2 80.49(5) . 3_645
Ti2 Sb3 Zr2 0.00(5) 3_645 3_645
Ti3 Sb3 Ti4 138.68(4) . 5_445
Zr3 Sb3 Ti4 138.68(4) . 5_445
Ti2 Sb3 Ti4 71.85(4) 3_645 5_445
Zr2 Sb3 Ti4 71.85(4) 3_645 5_445
Ti3 Sb3 Ti4 138.68(4) . 14_446
Zr3 Sb3 Ti4 138.68(4) . 14_446
Ti2 Sb3 Ti4 71.85(4) 3_645 14_446
Zr2 Sb3 Ti4 71.85(4) 3_645 14_446
Ti4 Sb3 Ti4 58.78(3) 5_445 14_446
Ti3 Sb3 Ti4 71.43(5) . 2_665
Zr3 Sb3 Ti4 71.43(5) . 2_665
Ti2 Sb3 Ti4 138.90(4) 3_645 2_665
Zr2 Sb3 Ti4 138.90(4) 3_645 2_665
Ti4 Sb3 Ti4 146.70(3) 5_445 2_665
Ti4 Sb3 Ti4 111.40(2) 14_446 2_665
Ti3 Sb3 Ti4 71.43(5) . 9_665
Zr3 Sb3 Ti4 71.43(5) . 9_665
Ti2 Sb3 Ti4 138.90(4) 3_645 9_665
Zr2 Sb3 Ti4 138.90(4) 3_645 9_665
Ti4 Sb3 Ti4 111.40(2) 5_445 9_665
Ti4 Sb3 Ti4 146.70(3) 14_446 9_665
Ti4 Sb3 Ti4 57.36(2) 2_665 9_665
Ti3 Sb3 Zr2 135.24(5) . 5_445
Zr3 Sb3 Zr2 135.24(5) . 5_445
Ti2 Sb3 Zr2 144.27(4) 3_645 5_445
Zr2 Sb3 Zr2 144.27(4) 3_645 5_445
Ti4 Sb3 Zr2 77.16(4) 5_445 5_445
Ti4 Sb3 Zr2 77.16(4) 14_446 5_445
Ti4 Sb3 Zr2 69.55(4) 2_665 5_445
Ti4 Sb3 Zr2 69.55(4) 9_665 5_445
Ti3 Sb3 Ti2 135.24(5) . 5_445
Zr3 Sb3 Ti2 135.24(5) . 5_445
Ti2 Sb3 Ti2 144.27(4) 3_645 5_445
Zr2 Sb3 Ti2 144.27(4) 3_645 5_445
Ti4 Sb3 Ti2 77.16(4) 5_445 5_445
Ti4 Sb3 Ti2 77.16(4) 14_446 5_445
Ti4 Sb3 Ti2 69.55(4) 2_665 5_445
Ti4 Sb3 Ti2 69.55(4) 9_665 5_445
Zr2 Sb3 Ti2 0.00(5) 5_445 5_445
Ti3 Sb3 Zr2 73.64(3) . 9_666
Zr3 Sb3 Zr2 73.64(3) . 9_666
Ti2 Sb3 Zr2 69.68(3) 3_645 9_666
Zr2 Sb3 Zr2 69.68(3) 3_645 9_666
Ti4 Sb3 Zr2 121.56(3) 5_445 9_666
Ti4 Sb3 Zr2 68.31(4) 14_446 9_666
Ti4 Sb3 Zr2 73.91(3) 2_665 9_666
Ti4 Sb3 Zr2 126.59(4) 9_665 9_666
Zr2 Sb3 Zr2 114.50(3) 5_445 9_666
Ti2 Sb3 Zr2 114.50(3) 5_445 9_666
Ti3 Sb3 Ti2 73.64(3) . 9_666
Zr3 Sb3 Ti2 73.64(3) . 9_666
Ti2 Sb3 Ti2 69.68(3) 3_645 9_666
Zr2 Sb3 Ti2 69.68(3) 3_645 9_666
Ti4 Sb3 Ti2 121.56(3) 5_445 9_666
Ti4 Sb3 Ti2 68.31(4) 14_446 9_666
Ti4 Sb3 Ti2 73.91(3) 2_665 9_666
Ti4 Sb3 Ti2 126.59(4) 9_665 9_666
Zr2 Sb3 Ti2 114.50(3) 5_445 9_666
Ti2 Sb3 Ti2 114.50(3) 5_445 9_666
Zr2 Sb3 Ti2 0.00(6) 9_666 9_666
Ti3 Sb3 Zr2 73.64(3) . 9_665
Zr3 Sb3 Zr2 73.64(3) . 9_665
Ti2 Sb3 Zr2 69.68(3) 3_645 9_665
Zr2 Sb3 Zr2 69.68(3) 3_645 9_665
Ti4 Sb3 Zr2 68.31(4) 5_445 9_665
Ti4 Sb3 Zr2 121.56(3) 14_446 9_665
Ti4 Sb3 Zr2 126.59(4) 2_665 9_665
Ti4 Sb3 Zr2 73.91(3) 9_665 9_665
Zr2 Sb3 Zr2 114.50(3) 5_445 9_665
Ti2 Sb3 Zr2 114.50(3) 5_445 9_665
Zr2 Sb3 Zr2 130.95(5) 9_666 9_665
Ti2 Sb3 Zr2 130.95(5) 9_666 9_665
Ti3 Sb3 Ti2 73.64(3) . 9_665
Zr3 Sb3 Ti2 73.64(3) . 9_665
Ti2 Sb3 Ti2 69.68(3) 3_645 9_665
Zr2 Sb3 Ti2 69.68(3) 3_645 9_665
Ti4 Sb3 Ti2 68.31(4) 5_445 9_665
Ti4 Sb3 Ti2 121.56(3) 14_446 9_665
Ti4 Sb3 Ti2 126.59(4) 2_665 9_665
Ti4 Sb3 Ti2 73.91(3) 9_665 9_665
Zr2 Sb3 Ti2 114.50(3) 5_445 9_665
Ti2 Sb3 Ti2 114.50(3) 5_445 9_665
Zr2 Sb3 Ti2 130.95(5) 9_666 9_665
Ti2 Sb3 Ti2 130.95(5) 9_666 9_665
Zr2 Sb3 Ti2 0.00(6) 9_665 9_665
Ti3 Sb3 Sb3 111.90(3) . 13
Zr3 Sb3 Sb3 111.90(3) . 13
Ti2 Sb3 Sb3 113.75(3) 3_645 13
Zr2 Sb3 Sb3 113.75(3) 3_645 13
Ti4 Sb3 Sb3 56.64(2) 5_445 13
Ti4 Sb3 Sb3 107.16(4) 14_446 13
Ti4 Sb3 Sb3 104.44(4) 2_665 13
Ti4 Sb3 Sb3 54.76(3) 9_665 13
Zr2 Sb3 Sb3 59.44(2) 5_445 13
Ti2 Sb3 Sb3 59.44(2) 5_445 13
Zr2 Sb3 Sb3 173.62(4) 9_666 13
Ti2 Sb3 Sb3 173.62(4) 9_666 13
Zr2 Sb3 Sb3 55.06(2) 9_665 13
Ti2 Sb3 Sb3 55.06(2) 9_665 13
Ti3 Sb3 Sb3 111.90(3) . 13_556
Zr3 Sb3 Sb3 111.90(3) . 13_556
Ti2 Sb3 Sb3 113.75(3) 3_645 13_556
Zr2 Sb3 Sb3 113.75(3) 3_645 13_556
Ti4 Sb3 Sb3 107.16(4) 5_445 13_556
Ti4 Sb3 Sb3 56.64(2) 14_446 13_556
Ti4 Sb3 Sb3 54.76(3) 2_665 13_556
Ti4 Sb3 Sb3 104.44(4) 9_665 13_556
Zr2 Sb3 Sb3 59.44(2) 5_445 13_556
Ti2 Sb3 Sb3 59.44(2) 5_445 13_556
Zr2 Sb3 Sb3 55.06(2) 9_666 13_556
Ti2 Sb3 Sb3 55.06(2) 9_666 13_556
Zr2 Sb3 Sb3 173.62(4) 9_665 13_556
Ti2 Sb3 Sb3 173.62(4) 9_665 13_556
Sb3 Sb3 Sb3 118.85(5) 13 13_556
Sb4 Sb4 Sb4 180.00(6) 10_556 10
Sb4 Sb4 Ti3 60.28(2) 10_556 3_665
Sb4 Sb4 Ti3 119.72(2) 10 3_665
Sb4 Sb4 Ti3 119.72(2) 10_556 9_665
Sb4 Sb4 Ti3 60.28(2) 10 9_665
Ti3 Sb4 Ti3 141.03(7) 3_665 9_665
Sb4 Sb4 Zr3 60.28(2) 10_556 3_665
Sb4 Sb4 Zr3 119.72(2) 10 3_665
Ti3 Sb4 Zr3 0.00(7) 3_665 3_665
Ti3 Sb4 Zr3 141.03(7) 9_665 3_665
Sb4 Sb4 Zr3 119.72(2) 10_556 9_665
Sb4 Sb4 Zr3 60.28(2) 10 9_665
Ti3 Sb4 Zr3 141.03(7) 3_665 9_665
Ti3 Sb4 Zr3 0.00(7) 9_665 9_665
Zr3 Sb4 Zr3 141.03(7) 3_665 9_665
Sb4 Sb4 Zr1 63.035(11) 10_556 .
Sb4 Sb4 Zr1 116.965(11) 10 .
Ti3 Sb4 Zr1 121.28(2) 3_665 .
Ti3 Sb4 Zr1 81.47(3) 9_665 .
Zr3 Sb4 Zr1 121.28(2) 3_665 .
Zr3 Sb4 Zr1 81.47(3) 9_665 .
Sb4 Sb4 Zr1 116.965(11) 10_556 9_675
Sb4 Sb4 Zr1 63.035(11) 10 9_675
Ti3 Sb4 Zr1 81.47(3) 3_665 9_675
Ti3 Sb4 Zr1 121.28(2) 9_665 9_675
Zr3 Sb4 Zr1 81.47(3) 3_665 9_675
Zr3 Sb4 Zr1 121.28(2) 9_665 9_675
Zr1 Sb4 Zr1 112.46(4) . 9_675
Sb4 Sb4 Ti2 63.121(12) 10_556 .
Sb4 Sb4 Ti2 116.879(12) 10 .
Ti3 Sb4 Ti2 75.04(4) 3_665 .
Ti3 Sb4 Ti2 72.50(3) 9_665 .
Zr3 Sb4 Ti2 75.04(4) 3_665 .
Zr3 Sb4 Ti2 72.50(3) 9_665 .
Zr1 Sb4 Ti2 92.71(2) . .
Zr1 Sb4 Ti2 152.13(3) 9_675 .
Sb4 Sb4 Zr2 63.121(12) 10_556 .
Sb4 Sb4 Zr2 116.879(12) 10 .
Ti3 Sb4 Zr2 75.04(4) 3_665 .
Ti3 Sb4 Zr2 72.50(3) 9_665 .
Zr3 Sb4 Zr2 75.04(4) 3_665 .
Zr3 Sb4 Zr2 72.50(3) 9_665 .
Zr1 Sb4 Zr2 92.71(2) . .
Zr1 Sb4 Zr2 152.13(3) 9_675 .
Ti2 Sb4 Zr2 0.00(5) . .
Sb4 Sb4 Zr2 116.879(13) 10_556 11_575
Sb4 Sb4 Zr2 63.121(12) 10 11_575
Ti3 Sb4 Zr2 72.50(3) 3_665 11_575
Ti3 Sb4 Zr2 75.04(4) 9_665 11_575
Zr3 Sb4 Zr2 72.50(3) 3_665 11_575
Zr3 Sb4 Zr2 75.04(4) 9_665 11_575
Zr1 Sb4 Zr2 152.13(3) . 11_575
Zr1 Sb4 Zr2 92.71(2) 9_675 11_575
Ti2 Sb4 Zr2 66.19(4) . 11_575
Zr2 Sb4 Zr2 66.19(4) . 11_575
Sb4 Sb4 Ti2 116.879(13) 10_556 11_575
Sb4 Sb4 Ti2 63.121(12) 10 11_575
Ti3 Sb4 Ti2 72.50(3) 3_665 11_575
Ti3 Sb4 Ti2 75.04(4) 9_665 11_575
Zr3 Sb4 Ti2 72.50(3) 3_665 11_575
Zr3 Sb4 Ti2 75.04(4) 9_665 11_575
Zr1 Sb4 Ti2 152.13(3) . 11_575
Zr1 Sb4 Ti2 92.71(2) 9_675 11_575
Ti2 Sb4 Ti2 66.19(4) . 11_575
Zr2 Sb4 Ti2 66.19(4) . 11_575
Zr2 Sb4 Ti2 0.00(5) 11_575 11_575
Sb2 Zr1 Sb2 134.75(6) 3_655 .
Sb2 Zr1 Sb1 81.88(2) 3_655 9_665
Sb2 Zr1 Sb1 81.88(2) . 9_665
Sb2 Zr1 Sb1 81.88(2) 3_655 9_666
Sb2 Zr1 Sb1 81.88(2) . 9_666
Sb1 Zr1 Sb1 136.93(7) 9_665 9_666
Sb2 Zr1 Sb1 67.38(3) 3_655 .
Sb2 Zr1 Sb1 67.38(3) . .
Sb1 Zr1 Sb1 68.46(3) 9_665 .
Sb1 Zr1 Sb1 68.46(3) 9_666 .
Sb2 Zr1 Sb4 141.36(3) 3_655 10_556
Sb2 Zr1 Sb4 75.81(2) . 10_556
Sb1 Zr1 Sb4 132.65(3) 9_665 10_556
Sb1 Zr1 Sb4 80.44(2) 9_666 10_556
Sb1 Zr1 Sb4 134.16(2) . 10_556
Sb2 Zr1 Sb4 141.36(3) 3_655 .
Sb2 Zr1 Sb4 75.81(2) . .
Sb1 Zr1 Sb4 80.44(2) 9_665 .
Sb1 Zr1 Sb4 132.65(3) 9_666 .
Sb1 Zr1 Sb4 134.16(2) . .
Sb4 Zr1 Sb4 53.93(2) 10_556 .
Sb2 Zr1 Sb4 75.81(2) 3_655 2_675
Sb2 Zr1 Sb4 141.36(3) . 2_675
Sb1 Zr1 Sb4 132.65(3) 9_665 2_675
Sb1 Zr1 Sb4 80.44(2) 9_666 2_675
Sb1 Zr1 Sb4 134.16(2) . 2_675
Sb4 Zr1 Sb4 67.54(4) 10_556 2_675
Sb4 Zr1 Sb4 91.67(4) . 2_675
Sb2 Zr1 Sb4 75.81(2) 3_655 9_675
Sb2 Zr1 Sb4 141.36(3) . 9_675
Sb1 Zr1 Sb4 80.44(2) 9_665 9_675
Sb1 Zr1 Sb4 132.65(3) 9_666 9_675
Sb1 Zr1 Sb4 134.16(2) . 9_675
Sb4 Zr1 Sb4 91.67(4) 10_556 9_675
Sb4 Zr1 Sb4 67.54(4) . 9_675
Sb4 Zr1 Sb4 53.93(2) 2_675 9_675
Sb3 Zr2 Sb2 166.86(6) 3_665 .
Sb3 Zr2 Sb3 100.94(4) 3_665 5
Sb2 Zr2 Sb3 92.20(4) . 5
Sb3 Zr2 Sb3 95.54(3) 3_665 9_666
Sb2 Zr2 Sb3 89.88(3) . 9_666
Sb3 Zr2 Sb3 65.50(3) 5 9_666
Sb3 Zr2 Sb3 95.54(3) 3_665 9_665
Sb2 Zr2 Sb3 89.88(3) . 9_665
Sb3 Zr2 Sb3 65.50(3) 5 9_665
Sb3 Zr2 Sb3 130.95(5) 9_666 9_665
Sb3 Zr2 Sb4 91.41(4) 3_665 .
Sb2 Zr2 Sb4 76.89(3) . .
Sb3 Zr2 Sb4 150.54(2) 5 .
Sb3 Zr2 Sb4 140.26(4) 9_666 .
Sb3 Zr2 Sb4 86.92(2) 9_665 .
Sb3 Zr2 Sb4 91.41(4) 3_665 10_556
Sb2 Zr2 Sb4 76.89(3) . 10_556
Sb3 Zr2 Sb4 150.54(2) 5 10_556
Sb3 Zr2 Sb4 86.92(2) 9_666 10_556
Sb3 Zr2 Sb4 140.26(4) 9_665 10_556
Sb4 Zr2 Sb4 53.76(2) . 10_556
Sb3 Zr2 Ti4 54.38(3) 3_665 6_665
Sb2 Zr2 Ti4 136.51(4) . 6_665
Sb3 Zr2 Ti4 55.05(3) 5 6_665
Sb3 Zr2 Ti4 52.64(2) 9_666 6_665
Sb3 Zr2 Ti4 99.04(4) 9_665 6_665
Sb4 Zr2 Ti4 145.57(4) . 6_665
Sb4 Zr2 Ti4 116.44(3) 10_556 6_665
Sb3 Zr2 Ti4 54.38(3) 3_665 13_665
Sb2 Zr2 Ti4 136.51(4) . 13_665
Sb3 Zr2 Ti4 55.05(3) 5 13_665
Sb3 Zr2 Ti4 99.04(4) 9_666 13_665
Sb3 Zr2 Ti4 52.64(2) 9_665 13_665
Sb4 Zr2 Ti4 116.44(3) . 13_665
Sb4 Zr2 Ti4 145.57(4) 10_556 13_665
Ti4 Zr2 Ti4 49.65(3) 6_665 13_665
Sb3 Zr2 Zr2 58.59(4) 3_665 11_576
Sb2 Zr2 Zr2 117.41(2) . 11_576
Sb3 Zr2 Zr2 107.589(13) 5 11_576
Sb3 Zr2 Zr2 51.73(2) 9_666 11_576
Sb3 Zr2 Zr2 152.52(5) 9_665 11_576
Sb4 Zr2 Zr2 101.69(3) . 11_576
Sb4 Zr2 Zr2 56.90(2) 10_556 11_576
Ti4 Zr2 Zr2 59.53(2) 6_665 11_576
Ti4 Zr2 Zr2 100.84(3) 13_665 11_576
Sb3 Zr2 Ti2 58.59(4) 3_665 11_576
Sb2 Zr2 Ti2 117.41(2) . 11_576
Sb3 Zr2 Ti2 107.589(13) 5 11_576
Sb3 Zr2 Ti2 51.73(2) 9_666 11_576
Sb3 Zr2 Ti2 152.52(5) 9_665 11_576
Sb4 Zr2 Ti2 101.69(3) . 11_576
Sb4 Zr2 Ti2 56.90(2) 10_556 11_576
Ti4 Zr2 Ti2 59.53(2) 6_665 11_576
Ti4 Zr2 Ti2 100.84(3) 13_665 11_576
Zr2 Zr2 Ti2 0.00(6) 11_576 11_576
Sb3 Zr2 Zr2 58.59(4) 3_665 11_575
Sb2 Zr2 Zr2 117.41(2) . 11_575
Sb3 Zr2 Zr2 107.589(13) 5 11_575
Sb3 Zr2 Zr2 152.52(5) 9_666 11_575
Sb3 Zr2 Zr2 51.73(2) 9_665 11_575
Sb4 Zr2 Zr2 56.90(2) . 11_575
Sb4 Zr2 Zr2 101.69(3) 10_556 11_575
Ti4 Zr2 Zr2 100.84(3) 6_665 11_575
Ti4 Zr2 Zr2 59.53(2) 13_665 11_575
Zr2 Zr2 Zr2 111.78(7) 11_576 11_575
Ti2 Zr2 Zr2 111.78(7) 11_576 11_575
Sb3 Zr2 Ti2 58.59(4) 3_665 11_575
Sb2 Zr2 Ti2 117.41(2) . 11_575
Sb3 Zr2 Ti2 107.589(13) 5 11_575
Sb3 Zr2 Ti2 152.52(5) 9_666 11_575
Sb3 Zr2 Ti2 51.73(2) 9_665 11_575
Sb4 Zr2 Ti2 56.90(2) . 11_575
Sb4 Zr2 Ti2 101.69(3) 10_556 11_575
Ti4 Zr2 Ti2 100.84(3) 6_665 11_575
Ti4 Zr2 Ti2 59.53(2) 13_665 11_575
Zr2 Zr2 Ti2 111.78(7) 11_576 11_575
Ti2 Zr2 Ti2 111.78(7) 11_576 11_575
Zr2 Zr2 Ti2 0.00(6) 11_575 11_575
Sb3 Zr2 Zr3 121.50(3) 3_665 9_665
Sb2 Zr2 Zr3 54.76(3) . 9_665
Sb3 Zr2 Zr3 101.23(4) 5 9_665
Sb3 Zr2 Zr3 142.82(5) 9_666 9_665
Sb3 Zr2 Zr3 49.02(3) 9_665 9_665
Sb4 Zr2 Zr3 50.15(3) . 9_665
Sb4 Zr2 Zr3 94.65(4) 10_556 9_665
Ti4 Zr2 Zr3 147.98(4) 6_665 9_665
Ti4 Zr2 Zr3 100.23(3) 13_665 9_665
Zr2 Zr2 Zr3 150.62(4) 11_576 9_665
Ti2 Zr2 Zr3 150.62(4) 11_576 9_665
Zr2 Zr2 Zr3 63.22(3) 11_575 9_665
Ti2 Zr2 Zr3 63.22(3) 11_575 9_665
Sb3 Zr2 Zr3 121.50(3) 3_665 9_666
Sb2 Zr2 Zr3 54.76(3) . 9_666
Sb3 Zr2 Zr3 101.23(4) 5 9_666
Sb3 Zr2 Zr3 49.02(3) 9_666 9_666
Sb3 Zr2 Zr3 142.82(5) 9_665 9_666
Sb4 Zr2 Zr3 94.65(4) . 9_666
Sb4 Zr2 Zr3 50.15(3) 10_556 9_666
Ti4 Zr2 Zr3 100.23(3) 6_665 9_666
Ti4 Zr2 Zr3 147.98(4) 13_665 9_666
Zr2 Zr2 Zr3 63.22(3) 11_576 9_666
Ti2 Zr2 Zr3 63.22(3) 11_576 9_666
Zr2 Zr2 Zr3 150.62(4) 11_575 9_666
Ti2 Zr2 Zr3 150.62(4) 11_575 9_666
Zr3 Zr2 Zr3 105.94(5) 9_665 9_666
Sb3 Zr2 Zr3 48.89(4) 3_665 3_665
Sb2 Zr2 Zr3 117.97(5) . 3_665
Sb3 Zr2 Zr3 149.83(5) 5 3_665
Sb3 Zr2 Zr3 111.57(3) 9_666 3_665
Sb3 Zr2 Zr3 111.57(3) 9_665 3_665
Sb4 Zr2 Zr3 49.04(3) . 3_665
Sb4 Zr2 Zr3 49.04(3) 10_556 3_665
Ti4 Zr2 Zr3 98.13(4) 6_665 3_665
Ti4 Zr2 Zr3 98.13(4) 13_665 3_665
Zr2 Zr2 Zr3 60.09(3) 11_576 3_665
Ti2 Zr2 Zr3 60.09(3) 11_576 3_665
Zr2 Zr2 Zr3 60.09(3) 11_575 3_665
Ti2 Zr2 Zr3 60.09(3) 11_575 3_665
Zr3 Zr2 Zr3 96.78(5) 9_665 3_665
Zr3 Zr2 Zr3 96.78(5) 9_666 3_665
Sb3 Zr3 Sb4 99.05(5) . 9_665
Sb3 Zr3 Sb4 99.05(5) . 2_665
Sb4 Zr3 Sb4 59.45(3) 9_665 2_665
Sb3 Zr3 Sb1 171.69(6) . .
Sb4 Zr3 Sb1 88.16(5) 9_665 .
Sb4 Zr3 Sb1 88.16(5) 2_665 .
Sb3 Zr3 Sb2 101.45(5) . 3_655
Sb4 Zr3 Sb2 143.70(4) 9_665 3_655
Sb4 Zr3 Sb2 143.70(4) 2_665 3_655
Sb1 Zr3 Sb2 70.24(4) . 3_655
Sb3 Zr3 Sb2 93.42(4) . 9_666
Sb4 Zr3 Sb2 137.93(5) 9_665 9_666
Sb4 Zr3 Sb2 79.02(2) 2_665 9_666
Sb1 Zr3 Sb2 83.84(4) . 9_666
Sb2 Zr3 Sb2 70.17(3) 3_655 9_666
Sb3 Zr3 Sb2 93.42(4) . 9_665
Sb4 Zr3 Sb2 79.02(2) 9_665 9_665
Sb4 Zr3 Sb2 137.93(5) 2_665 9_665
Sb1 Zr3 Sb2 83.84(4) . 9_665
Sb2 Zr3 Sb2 70.17(3) 3_655 9_665
Sb2 Zr3 Sb2 140.32(6) 9_666 9_665
Sb3 Zr3 Ti4 56.50(4) . 9_665
Sb4 Zr3 Ti4 119.45(2) 9_665 9_665
Sb4 Zr3 Ti4 155.55(6) 2_665 9_665
Sb1 Zr3 Ti4 116.24(5) . 9_665
Sb2 Zr3 Ti4 53.46(3) 3_655 9_665
Sb2 Zr3 Ti4 100.94(4) 9_666 9_665
Sb2 Zr3 Ti4 52.81(3) 9_665 9_665
Sb3 Zr3 Ti4 56.50(4) . 2_665
Sb4 Zr3 Ti4 155.55(6) 9_665 2_665
Sb4 Zr3 Ti4 119.45(2) 2_665 2_665
Sb1 Zr3 Ti4 116.24(5) . 2_665
Sb2 Zr3 Ti4 53.46(3) 3_655 2_665
Sb2 Zr3 Ti4 52.81(3) 9_666 2_665
Sb2 Zr3 Ti4 100.94(4) 9_665 2_665
Ti4 Zr3 Ti4 49.94(3) 9_665 2_665
Sb3 Zr3 Zr2 57.35(3) . 9_665
Sb4 Zr3 Zr2 57.35(3) 9_665 9_665
Sb4 Zr3 Zr2 104.61(4) 2_665 9_665
Sb1 Zr3 Zr2 124.93(3) . 9_665
Sb2 Zr3 Zr2 111.67(4) 3_655 9_665
Sb2 Zr3 Zr2 150.75(6) 9_666 9_665
Sb2 Zr3 Zr2 51.00(3) 9_665 9_665
Ti4 Zr3 Zr2 63.74(3) 9_665 9_665
Ti4 Zr3 Zr2 103.39(5) 2_665 9_665
Sb3 Zr3 Zr2 57.35(3) . 9_666
Sb4 Zr3 Zr2 104.61(4) 9_665 9_666
Sb4 Zr3 Zr2 57.35(3) 2_665 9_666
Sb1 Zr3 Zr2 124.93(3) . 9_666
Sb2 Zr3 Zr2 111.67(4) 3_655 9_666
Sb2 Zr3 Zr2 51.00(3) 9_666 9_666
Sb2 Zr3 Zr2 150.75(6) 9_665 9_666
Ti4 Zr3 Zr2 103.39(5) 9_665 9_666
Ti4 Zr3 Zr2 63.74(3) 2_665 9_666
Zr2 Zr3 Zr2 105.94(5) 9_665 9_666
Sb3 Zr3 Zr2 50.62(4) . 3_645
Sb4 Zr3 Zr2 55.91(3) 9_665 3_645
Sb4 Zr3 Zr2 55.91(3) 2_665 3_645
Sb1 Zr3 Zr2 137.69(6) . 3_645
Sb2 Zr3 Zr2 152.07(6) 3_655 3_645
Sb2 Zr3 Zr2 107.23(3) 9_666 3_645
Sb2 Zr3 Zr2 107.23(3) 9_665 3_645
Ti4 Zr3 Zr2 101.87(5) 9_665 3_645
Ti4 Zr3 Zr2 101.87(5) 2_665 3_645
Zr2 Zr3 Zr2 56.69(3) 9_665 3_645
Zr2 Zr3 Zr2 56.69(3) 9_666 3_645
Sb3 Ti2 Sb2 166.86(6) 3_665 .
Sb3 Ti2 Sb3 100.94(4) 3_665 5
Sb2 Ti2 Sb3 92.20(4) . 5
Sb3 Ti2 Sb3 95.54(3) 3_665 9_666
Sb2 Ti2 Sb3 89.88(3) . 9_666
Sb3 Ti2 Sb3 65.50(3) 5 9_666
Sb3 Ti2 Sb3 95.54(3) 3_665 9_665
Sb2 Ti2 Sb3 89.88(3) . 9_665
Sb3 Ti2 Sb3 65.50(3) 5 9_665
Sb3 Ti2 Sb3 130.95(5) 9_666 9_665
Sb3 Ti2 Sb4 91.41(4) 3_665 .
Sb2 Ti2 Sb4 76.89(3) . .
Sb3 Ti2 Sb4 150.54(2) 5 .
Sb3 Ti2 Sb4 140.26(4) 9_666 .
Sb3 Ti2 Sb4 86.92(2) 9_665 .
Sb3 Ti2 Sb4 91.41(4) 3_665 10_556
Sb2 Ti2 Sb4 76.89(3) . 10_556
Sb3 Ti2 Sb4 150.54(2) 5 10_556
Sb3 Ti2 Sb4 86.92(2) 9_666 10_556
Sb3 Ti2 Sb4 140.26(4) 9_665 10_556
Sb4 Ti2 Sb4 53.76(2) . 10_556
Sb3 Ti2 Ti4 54.38(3) 3_665 6_665
Sb2 Ti2 Ti4 136.51(4) . 6_665
Sb3 Ti2 Ti4 55.05(3) 5 6_665
Sb3 Ti2 Ti4 52.64(2) 9_666 6_665
Sb3 Ti2 Ti4 99.04(4) 9_665 6_665
Sb4 Ti2 Ti4 145.57(4) . 6_665
Sb4 Ti2 Ti4 116.44(3) 10_556 6_665
Sb3 Ti2 Ti4 54.38(3) 3_665 13_665
Sb2 Ti2 Ti4 136.51(4) . 13_665
Sb3 Ti2 Ti4 55.05(3) 5 13_665
Sb3 Ti2 Ti4 99.04(4) 9_666 13_665
Sb3 Ti2 Ti4 52.64(2) 9_665 13_665
Sb4 Ti2 Ti4 116.44(3) . 13_665
Sb4 Ti2 Ti4 145.57(4) 10_556 13_665
Ti4 Ti2 Ti4 49.65(3) 6_665 13_665
Sb3 Ti2 Zr2 58.59(4) 3_665 11_576
Sb2 Ti2 Zr2 117.41(2) . 11_576
Sb3 Ti2 Zr2 107.589(13) 5 11_576
Sb3 Ti2 Zr2 51.73(2) 9_666 11_576
Sb3 Ti2 Zr2 152.52(5) 9_665 11_576
Sb4 Ti2 Zr2 101.69(3) . 11_576
Sb4 Ti2 Zr2 56.90(2) 10_556 11_576
Ti4 Ti2 Zr2 59.53(2) 6_665 11_576
Ti4 Ti2 Zr2 100.84(3) 13_665 11_576
Sb3 Ti2 Zr2 58.59(4) 3_665 11_575
Sb2 Ti2 Zr2 117.41(2) . 11_575
Sb3 Ti2 Zr2 107.589(13) 5 11_575
Sb3 Ti2 Zr2 152.52(5) 9_666 11_575
Sb3 Ti2 Zr2 51.73(2) 9_665 11_575
Sb4 Ti2 Zr2 56.90(2) . 11_575
Sb4 Ti2 Zr2 101.69(3) 10_556 11_575
Ti4 Ti2 Zr2 100.84(3) 6_665 11_575
Ti4 Ti2 Zr2 59.53(2) 13_665 11_575
Zr2 Ti2 Zr2 111.78(7) 11_576 11_575
Sb3 Ti3 Sb4 99.05(5) . 9_665
Sb3 Ti3 Sb4 99.05(5) . 2_665
Sb4 Ti3 Sb4 59.45(3) 9_665 2_665
Sb3 Ti3 Sb1 171.69(6) . .
Sb4 Ti3 Sb1 88.16(5) 9_665 .
Sb4 Ti3 Sb1 88.16(5) 2_665 .
Sb3 Ti3 Sb2 101.45(5) . 3_655
Sb4 Ti3 Sb2 143.70(4) 9_665 3_655
Sb4 Ti3 Sb2 143.70(4) 2_665 3_655
Sb1 Ti3 Sb2 70.24(4) . 3_655
Sb3 Ti3 Sb2 93.42(4) . 9_666
Sb4 Ti3 Sb2 137.93(5) 9_665 9_666
Sb4 Ti3 Sb2 79.02(2) 2_665 9_666
Sb1 Ti3 Sb2 83.84(4) . 9_666
Sb2 Ti3 Sb2 70.17(3) 3_655 9_666
Sb3 Ti3 Sb2 93.42(4) . 9_665
Sb4 Ti3 Sb2 79.02(2) 9_665 9_665
Sb4 Ti3 Sb2 137.93(5) 2_665 9_665
Sb1 Ti3 Sb2 83.84(4) . 9_665
Sb2 Ti3 Sb2 70.17(3) 3_655 9_665
Sb2 Ti3 Sb2 140.32(6) 9_666 9_665
Sb3 Ti3 Ti4 56.50(4) . 9_665
Sb4 Ti3 Ti4 119.45(2) 9_665 9_665
Sb4 Ti3 Ti4 155.55(6) 2_665 9_665
Sb1 Ti3 Ti4 116.24(5) . 9_665
Sb2 Ti3 Ti4 53.46(3) 3_655 9_665
Sb2 Ti3 Ti4 100.94(4) 9_666 9_665
Sb2 Ti3 Ti4 52.81(3) 9_665 9_665
Sb3 Ti3 Ti4 56.50(4) . 2_665
Sb4 Ti3 Ti4 155.55(6) 9_665 2_665
Sb4 Ti3 Ti4 119.45(2) 2_665 2_665
Sb1 Ti3 Ti4 116.24(5) . 2_665
Sb2 Ti3 Ti4 53.46(3) 3_655 2_665
Sb2 Ti3 Ti4 52.81(3) 9_666 2_665
Sb2 Ti3 Ti4 100.94(4) 9_665 2_665
Ti4 Ti3 Ti4 49.94(3) 9_665 2_665
Ti4 Ti4 Ti4 180.00(15) 10_556 10
Ti4 Ti4 Sb2 119.82(2) 10_556 11_565
Ti4 Ti4 Sb2 60.18(2) 10 11_565
Ti4 Ti4 Sb2 60.18(2) 10_556 .
Ti4 Ti4 Sb2 119.82(2) 10 .
Sb2 Ti4 Sb2 73.50(5) 11_565 .
Ti4 Ti4 Sb3 60.610(15) 10_556 5
Ti4 Ti4 Sb3 119.390(15) 10 5
Sb2 Ti4 Sb3 162.56(4) 11_565 5
Sb2 Ti4 Sb3 94.21(2) . 5
Ti4 Ti4 Sb3 119.390(15) 10_556 15
Ti4 Ti4 Sb3 60.610(15) 10 15
Sb2 Ti4 Sb3 94.21(2) 11_565 15
Sb2 Ti4 Sb3 162.56(4) . 15
Sb3 Ti4 Sb3 100.24(6) 5 15
Ti4 Ti4 Sb3 61.322(9) 10_556 3_655
Ti4 Ti4 Sb3 118.678(8) 10 3_655
Sb2 Ti4 Sb3 93.56(3) 11_565 3_655
Sb2 Ti4 Sb3 99.27(3) . 3_655
Sb3 Ti4 Sb3 100.73(4) 5 3_655
Sb3 Ti4 Sb3 68.60(2) 15 3_655
Ti4 Ti4 Sb3 118.678(8) 10_556 9_665
Ti4 Ti4 Sb3 61.322(9) 10 9_665
Sb2 Ti4 Sb3 99.27(3) 11_565 9_665
Sb2 Ti4 Sb3 93.56(3) . 9_665
Sb3 Ti4 Sb3 68.60(2) 5 9_665
Sb3 Ti4 Sb3 100.73(4) 15 9_665
Sb3 Ti4 Sb3 163.99(8) 3_655 9_665
Ti4 Ti4 Ti3 65.03(2) 10_556 3_655
Ti4 Ti4 Ti3 114.97(2) 10 3_655
Sb2 Ti4 Ti3 57.39(3) 11_565 3_655
Sb2 Ti4 Ti3 55.36(4) . 3_655
Sb3 Ti4 Ti3 125.594(15) 5 3_655
Sb3 Ti4 Ti3 107.70(3) 15 3_655
Sb3 Ti4 Ti3 52.07(3) 3_655 3_655
Sb3 Ti4 Ti3 143.82(6) 9_665 3_655
Ti4 Ti4 Zr3 65.03(2) 10_556 3_655
Ti4 Ti4 Zr3 114.97(2) 10 3_655
Sb2 Ti4 Zr3 57.39(3) 11_565 3_655
Sb2 Ti4 Zr3 55.36(4) . 3_655
Sb3 Ti4 Zr3 125.594(15) 5 3_655
Sb3 Ti4 Zr3 107.70(3) 15 3_655
Sb3 Ti4 Zr3 52.07(3) 3_655 3_655
Sb3 Ti4 Zr3 143.82(6) 9_665 3_655
Ti3 Ti4 Zr3 0.00(6) 3_655 3_655
Ti4 Ti4 Zr3 114.97(2) 10_556 9_665
Ti4 Ti4 Zr3 65.03(2) 10 9_665
Sb2 Ti4 Zr3 55.36(4) 11_565 9_665
Sb2 Ti4 Zr3 57.39(3) . 9_665
Sb3 Ti4 Zr3 107.70(3) 5 9_665
Sb3 Ti4 Zr3 125.594(15) 15 9_665
Sb3 Ti4 Zr3 143.82(6) 3_655 9_665
Sb3 Ti4 Zr3 52.07(3) 9_665 9_665
Ti3 Ti4 Zr3 92.59(7) 3_655 9_665
Zr3 Ti4 Zr3 92.59(7) 3_655 9_665
Ti4 Ti4 Ti3 114.97(2) 10_556 9_665
Ti4 Ti4 Ti3 65.03(2) 10 9_665
Sb2 Ti4 Ti3 55.36(4) 11_565 9_665
Sb2 Ti4 Ti3 57.39(3) . 9_665
Sb3 Ti4 Ti3 107.70(3) 5 9_665
Sb3 Ti4 Ti3 125.594(15) 15 9_665
Sb3 Ti4 Ti3 143.82(6) 3_655 9_665
Sb3 Ti4 Ti3 52.07(3) 9_665 9_665
Ti3 Ti4 Ti3 92.59(7) 3_655 9_665
Zr3 Ti4 Ti3 92.59(7) 3_655 9_665
Zr3 Ti4 Ti3 0.00(6) 9_665 9_665
Ti4 Ti4 Zr2 65.18(2) 10_556 7_645
Ti4 Ti4 Zr2 114.82(2) 10 7_645
Sb2 Ti4 Zr2 143.59(3) 11_565 7_645
Sb2 Ti4 Zr2 125.200(14) . 7_645
Sb3 Ti4 Zr2 53.78(4) 5 7_645
Sb3 Ti4 Zr2 59.04(3) 15 7_645
Sb3 Ti4 Zr2 55.40(3) 3_655 7_645
Sb3 Ti4 Zr2 109.13(5) 9_665 7_645
Ti3 Ti4 Zr2 104.56(3) 3_655 7_645
Zr3 Ti4 Zr2 104.56(3) 3_655 7_645
Zr3 Ti4 Zr2 159.99(5) 9_665 7_645
Ti3 Ti4 Zr2 159.99(5) 9_665 7_645
Ti4 Ti4 Ti2 65.18(2) 10_556 7_645
Ti4 Ti4 Ti2 114.82(2) 10 7_645
Sb2 Ti4 Ti2 143.59(3) 11_565 7_645
Sb2 Ti4 Ti2 125.200(14) . 7_645
Sb3 Ti4 Ti2 53.78(4) 5 7_645
Sb3 Ti4 Ti2 59.04(3) 15 7_645
Sb3 Ti4 Ti2 55.40(3) 3_655 7_645
Sb3 Ti4 Ti2 109.13(5) 9_665 7_645
Ti3 Ti4 Ti2 104.56(3) 3_655 7_645
Zr3 Ti4 Ti2 104.56(3) 3_655 7_645
Zr3 Ti4 Ti2 159.99(5) 9_665 7_645
Ti3 Ti4 Ti2 159.99(5) 9_665 7_645
Zr2 Ti4 Ti2 0.00(5) 7_645 7_645
Ti4 Ti4 Ti2 114.82(2) 10_556 13_665
Ti4 Ti4 Ti2 65.18(2) 10 13_665
Sb2 Ti4 Ti2 125.200(14) 11_565 13_665
Sb2 Ti4 Ti2 143.59(3) . 13_665
Sb3 Ti4 Ti2 59.04(3) 5 13_665
Sb3 Ti4 Ti2 53.78(4) 15 13_665
Sb3 Ti4 Ti2 109.13(5) 3_655 13_665
Sb3 Ti4 Ti2 55.40(3) 9_665 13_665
Ti3 Ti4 Ti2 159.99(5) 3_655 13_665
Zr3 Ti4 Ti2 159.99(5) 3_655 13_665
Zr3 Ti4 Ti2 104.56(3) 9_665 13_665
Ti3 Ti4 Ti2 104.56(3) 9_665 13_665
Zr2 Ti4 Ti2 60.93(5) 7_645 13_665
Ti2 Ti4 Ti2 60.93(5) 7_645 13_665
Ti4 Ti4 Zr2 114.82(2) 10_556 13_665
Ti4 Ti4 Zr2 65.18(2) 10 13_665
Sb2 Ti4 Zr2 125.200(14) 11_565 13_665
Sb2 Ti4 Zr2 143.59(3) . 13_665
Sb3 Ti4 Zr2 59.04(3) 5 13_665
Sb3 Ti4 Zr2 53.78(4) 15 13_665
Sb3 Ti4 Zr2 109.13(5) 3_655 13_665
Sb3 Ti4 Zr2 55.40(3) 9_665 13_665
Ti3 Ti4 Zr2 159.99(5) 3_655 13_665
Zr3 Ti4 Zr2 159.99(5) 3_655 13_665
Zr3 Ti4 Zr2 104.56(3) 9_665 13_665
Ti3 Ti4 Zr2 104.56(3) 9_665 13_665
Zr2 Ti4 Zr2 60.93(5) 7_645 13_665
Ti2 Ti4 Zr2 60.93(5) 7_645 13_665
Ti2 Ti4 Zr2 0.00(5) 13_665 13_665

loop_
_geom_bond_atom_site_label_1
_geom_bond_atom_site_label_2
_geom_bond_distance
_geom_bond_site_symmetry_2
Sb1 Ti3 2.871(2) .
Sb1 Zr3 2.871(2) .
Sb1 Ti3 2.871(2) 3_655
Sb1 Zr3 2.871(2) 3_655
Sb1 Zr1 3.0461(7) 9_665
Sb1 Zr1 3.0461(7) 9_666
Sb1 Zr1 3.049(2) .
Sb2 Ti4 2.849(2) 10_556
Sb2 Ti4 2.849(2) .
Sb2 Zr2 2.866(2) .
Sb2 Ti2 2.866(2) .
Sb2 Ti3 2.917(2) 3_655
Sb2 Zr3 2.917(2) 3_655
Sb2 Zr1 2.9531(10) .
Sb2 Zr3 3.0123(6) 9_666
Sb2 Ti3 3.0123(6) 9_666
Sb2 Ti3 3.0123(6) 9_665
Sb2 Zr3 3.0123(6) 9_665
Sb3 Ti3 2.792(2) .
Sb3 Zr3 2.792(2) .
Sb3 Ti2 2.8650(15) 3_645
Sb3 Zr2 2.8650(15) 3_645
Sb3 Ti4 2.8868(13) 5_445
Sb3 Ti4 2.8868(13) 14_446
Sb3 Ti4 2.9522(8) 2_665
Sb3 Ti4 2.9522(8) 9_665
Sb3 Zr2 2.965(2) 5_445
Sb3 Ti2 2.965(2) 5_445
Sb3 Zr2 3.1145(7) 9_666
Sb3 Ti2 3.1145(7) 9_666
Sb3 Zr2 3.1145(7) 9_665
Sb3 Ti2 3.1145(7) 9_665
Sb3 Sb3 3.2911(9) 13
Sb3 Sb3 3.2911(9) 13_556
Sb4 Sb4 2.8334(3) 10_556
Sb4 Sb4 2.8334(3) 10
Sb4 Ti3 2.8573(13) 3_665
Sb4 Ti3 2.8573(13) 9_665
Sb4 Zr3 2.8573(13) 3_665
Sb4 Zr3 2.8573(13) 9_665
Sb4 Zr1 3.1244(12) .
Sb4 Zr1 3.1244(12) 9_675
Sb4 Ti2 3.1336(13) .
Sb4 Zr2 3.1336(13) .
Sb4 Zr2 3.1336(13) 11_575
Sb4 Ti2 3.1336(13) 11_575
Zr1 Sb2 2.9531(10) 3_655
Zr1 Sb1 3.0461(7) 9_665
Zr1 Sb1 3.0461(7) 9_666
Zr1 Sb4 3.1244(12) 10_556
Zr1 Sb4 3.1244(12) 2_675
Zr1 Sb4 3.1244(12) 9_675
Zr2 Sb3 2.8650(15) 3_665
Zr2 Sb3 2.965(2) 5
Zr2 Sb3 3.1145(7) 9_666
Zr2 Sb3 3.1145(7) 9_665
Zr2 Sb4 3.1336(13) 10_556
Zr2 Ti4 3.375(2) 6_665
Zr2 Ti4 3.375(2) 13_665
Zr2 Zr2 3.4222(15) 11_576
Zr2 Ti2 3.4222(15) 11_576
Zr2 Zr2 3.4222(15) 11_575
Zr2 Ti2 3.4222(15) 11_575
Zr2 Zr3 3.5493(12) 9_665
Zr2 Zr3 3.5493(12) 9_666
Zr2 Zr3 3.655(2) 3_665
Zr3 Sb4 2.8573(13) 9_665
Zr3 Sb4 2.8573(13) 2_665
Zr3 Sb2 2.917(2) 3_655
Zr3 Sb2 3.0123(6) 9_666
Zr3 Sb2 3.0123(6) 9_665
Zr3 Ti4 3.356(2) 9_665
Zr3 Ti4 3.356(2) 2_665
Zr3 Zr2 3.5493(12) 9_665
Zr3 Zr2 3.5493(12) 9_666
Zr3 Zr2 3.655(2) 3_645
Ti2 Sb3 2.8650(15) 3_665
Ti2 Sb3 2.965(2) 5
Ti2 Sb3 3.1145(7) 9_666
Ti2 Sb3 3.1145(7) 9_665
Ti2 Sb4 3.1336(13) 10_556
Ti2 Ti4 3.375(2) 6_665
Ti2 Ti4 3.375(2) 13_665
Ti2 Zr2 3.4222(15) 11_576
Ti2 Zr2 3.4222(15) 11_575
Ti3 Sb4 2.8573(13) 9_665
Ti3 Sb4 2.8573(13) 2_665
Ti3 Sb2 2.917(2) 3_655
Ti3 Sb2 3.0123(6) 9_666
Ti3 Sb2 3.0123(6) 9_665
Ti3 Ti4 3.356(2) 9_665
Ti3 Ti4 3.356(2) 2_665
Ti4 Ti4 2.8334(3) 10_556
Ti4 Ti4 2.8334(3) 10
Ti4 Sb2 2.849(2) 11_565
Ti4 Sb3 2.8869(13) 5
Ti4 Sb3 2.8868(13) 15
Ti4 Sb3 2.9522(8) 3_655
Ti4 Sb3 2.9522(8) 9_665
Ti4 Ti3 3.356(2) 3_655
Ti4 Zr3 3.356(2) 3_655
Ti4 Zr3 3.356(2) 9_665
Ti4 Ti3 3.356(2) 9_665
Ti4 Zr2 3.375(2) 7_645
Ti4 Ti2 3.375(2) 7_645
Ti4 Ti2 3.375(2) 13_665
Ti4 Zr2 3.375(2) 13_665
